data_2220945
loop_
_publ_author_name
'Wu, Jincai'
'Wang, Lei'
'Pan, Xiaobo'
'Yao, Lihui'

_publ_section_title
(<i>E</i>)-<i>N</i>-[2-(3,5-Di-<i>tert</i>-butyl-2-hydroxybenzylideneamino)cyclohexyl]-4-methylbenzenesulfonamide
_journal_issue 2
_journal_name_full 'Acta Crystallographica Section E'
_journal_page_first o255
_journal_paper_doi 10.1107/S1600536808043870
_journal_volume 65
_journal_year 2009
_chemical_formula_iupac 'C28 H40 N2 O3 S'
_chemical_formula_moiety 'C28 H40 N2 O3 S'
_chemical_formula_sum 'C28 H40 N2 O3 S'
_chemical_formula_weight 484.68
_chemical_name_systematic
;
(<i>E</i>)-<i>N</i>-[2-(3,5-Di-<i>tert</i>-butyl-2-
hydroxybenzylideneamino)cyclohexyl]-4-methylbenzenesulfonamide
;
_space_group_IT_number 4
_symmetry_cell_setting monoclinic
_symmetry_space_group_name_Hall 'P 2yb'
_symmetry_space_group_name_H-M 'P 1 21 1'
_atom_sites_solution_hydrogens geom
_atom_sites_solution_primary direct
_atom_sites_solution_secondary difmap
_audit_creation_method SHELXL-97
_cell_angle_alpha 90.00
_cell_angle_beta 97.269(2)
_cell_angle_gamma 90.00
_cell_formula_units_Z 4
_cell_length_a 10.3873(10)
_cell_length_b 25.773(2)
_cell_length_c 10.4127(10)
_cell_measurement_reflns_used 973
_cell_measurement_temperature 298(2)
_cell_measurement_theta_max 24.848
_cell_measurement_theta_min 2.536
_cell_volume 2765.2(4)
_computing_cell_refinement 'SAINT (Bruker, 2001)'
_computing_data_collection 'SMART (Bruker, 2001)'
_computing_data_reduction 'SAINT (Bruker, 2001)'
_computing_molecular_graphics 'SHELXTL (Sheldrick, 2008)'
_computing_publication_material 'SHELXTL (Sheldrick, 2008), PLATON (Spek, 2003) and local programs'
_computing_structure_refinement 'SHELXTL (Sheldrick, 2008)'
_computing_structure_solution 'SHELXTL (Sheldrick, 2008)'
_diffrn_ambient_temperature 298(2)
_diffrn_measured_fraction_theta_full 0.999
_diffrn_measured_fraction_theta_max 0.996
_diffrn_measurement_device_type 'Bruker SMART 1K CCD'
_diffrn_measurement_method '\f and \w'
_diffrn_radiation_monochromator graphite
_diffrn_radiation_source 'fine-focus sealed tube'
_diffrn_radiation_type MoK\a
_diffrn_radiation_wavelength 0.71073
_diffrn_reflns_av_R_equivalents 0.0344
_diffrn_reflns_av_sigmaI/netI 0.0461
_diffrn_reflns_limit_h_max 9
_diffrn_reflns_limit_h_min -12
_diffrn_reflns_limit_k_max 23
_diffrn_reflns_limit_k_min -31
_diffrn_reflns_limit_l_max 12
_diffrn_reflns_limit_l_min -12
_diffrn_reflns_number 15079
_diffrn_reflns_theta_full 25.00
_diffrn_reflns_theta_max 26.00
_diffrn_reflns_theta_min 1.97
_exptl_absorpt_coefficient_mu 0.147
_exptl_absorpt_correction_T_max 0.9698
_exptl_absorpt_correction_T_min 0.9504
_exptl_absorpt_correction_type multi-scan
_exptl_absorpt_process_details '(MULscanABS in SADABS; Sheldrick, 2002)'
_exptl_crystal_colour yellow
_exptl_crystal_density_diffrn 1.164
_exptl_crystal_density_method 'not measured'
_exptl_crystal_description block
_exptl_crystal_F_000 1048
_exptl_crystal_size_max 0.35
_exptl_crystal_size_mid 0.30
_exptl_crystal_size_min 0.21
_refine_diff_density_max 0.256
_refine_diff_density_min -0.253
_refine_ls_abs_structure_details 'Flack (1983), 4173 Friedel pairs'
_refine_ls_abs_structure_Flack -0.04(6)
_refine_ls_extinction_coef 0.0038(6)
_refine_ls_extinction_expression Fc^*^=kFc[1+0.001xFc^2^\l^3^/sin(2\q)]^-1/4^
_refine_ls_extinction_method 'SHELXTL (Sheldrick, 2008)'
_refine_ls_goodness_of_fit_ref 0.970
_refine_ls_hydrogen_treatment constr
_refine_ls_matrix_type full
_refine_ls_number_parameters 689
_refine_ls_number_reflns 9696
_refine_ls_number_restraints 1
_refine_ls_restrained_S_all 0.970
_refine_ls_R_factor_all 0.0680
_refine_ls_R_factor_gt 0.0454
_refine_ls_shift/su_max 0.046
_refine_ls_shift/su_mean 0.003
_refine_ls_structure_factor_coef Fsqd
_refine_ls_weighting_details 'calc w=1/[\s^2^(Fo^2^)+(0.0663P)^2^] where P=(Fo^2^+2Fc^2^)/3'
_refine_ls_weighting_scheme calc
_refine_ls_wR_factor_gt 0.1061
_refine_ls_wR_factor_ref 0.1188
_reflns_number_gt 7043
_reflns_number_total 9696
_reflns_threshold_expression I>2\s(I)
_cod_data_source_file wn2301.cif
_cod_data_source_block I
_cod_original_sg_symbol_H-M 'P 21'
_cod_database_code 2220945
_cod_database_fobs_code 2220945

loop_
_symmetry_equiv_pos_as_xyz
'x, y, z'
'-x, y+1/2, -z'

loop_
_atom_site_type_symbol
_atom_site_label
_atom_site_fract_x
_atom_site_fract_y
_atom_site_fract_z
_atom_site_U_iso_or_equiv
_atom_site_adp_type
_atom_site_calc_flag
_atom_site_refinement_flags
_atom_site_occupancy
_atom_site_disorder_assembly
_atom_site_disorder_group
S S1 0.14819(7) 0.14435(3) -0.18423(8) 0.0499(2) Uani d . 1 . .
S S2 0.58237(7) 0.15336(3) 0.83633(8) 0.0513(2) Uani d . 1 . .
O O1 0.29301(19) 0.30301(9) 0.1795(2) 0.0526(6) Uani d . 1 . .
H H1 0.2569 0.2997 0.1052 0.079 Uiso calc R 1 . .
O O2 0.2506(2) 0.10829(8) -0.2013(2) 0.0631(6) Uani d . 1 . .
O O3 0.0211(2) 0.13451(8) -0.2487(2) 0.0621(6) Uani d . 1 . .
O O4 0.42726(19) -0.00727(9) 0.4676(2) 0.0532(6) Uani d . 1 . .
H H4A 0.4638 -0.0044 0.5418 0.080 Uiso calc R 1 . .
O O5 0.4811(2) 0.18955(8) 0.8563(2) 0.0625(6) Uani d . 1 . .
O O6 0.7097(2) 0.16206(10) 0.9016(2) 0.0661(7) Uani d . 1 . .
N N1 0.2698(2) 0.29414(10) -0.0732(2) 0.0432(6) Uani d . 1 A .
N N2 0.1968(2) 0.20004(9) -0.2292(2) 0.0460(6) Uani d . 1 . .
H H2B 0.2716 0.2031 -0.2554 0.055 Uiso calc R 1 . .
N N3 0.4524(2) 0.00504(9) 0.7192(2) 0.0432(6) Uani d . 1 B .
N N4 0.5323(2) 0.09751(10) 0.8777(3) 0.0478(6) Uani d . 1 . .
H H4B 0.4566 0.0949 0.9023 0.057 Uiso calc R 1 . .
C C1 0.4230(3) 0.30549(11) 0.1781(3) 0.0395(7) Uani d . 1 . .
C C6 0.5057(3) 0.31103(11) 0.2961(3) 0.0410(7) Uani d . 1 . .
C C11 0.4510(3) 0.31494(12) 0.4264(3) 0.0461(8) Uani d . 1 . .
C C14 0.3715(4) 0.26723(13) 0.4496(3) 0.0611(9) Uani d . 1 . .
H H14A 0.3409 0.2699 0.5325 0.092 Uiso calc R 1 . .
H H14B 0.4246 0.2368 0.4478 0.092 Uiso calc R 1 . .
H H14C 0.2988 0.2648 0.3831 0.092 Uiso calc R 1 . .
C C12 0.3668(4) 0.36364(15) 0.4286(4) 0.0722(11) Uani d . 1 . .
H H12A 0.3283 0.3645 0.5077 0.108 Uiso calc R 1 . .
H H12B 0.2996 0.3630 0.3563 0.108 Uiso calc R 1 . .
H H12C 0.4196 0.3939 0.4233 0.108 Uiso calc R 1 . .
C C13 0.5605(4) 0.31917(16) 0.5397(3) 0.0707(11) Uani d . 1 . .
H H13A 0.5238 0.3217 0.6196 0.106 Uiso calc R 1 . .
H H13B 0.6115 0.3496 0.5289 0.106 Uiso calc R 1 . .
H H13C 0.6147 0.2889 0.5416 0.106 Uiso calc R 1 . .
C C5 0.6368(3) 0.31371(12) 0.2871(3) 0.0463(7) Uani d . 1 . .
H H5B 0.6922 0.3180 0.3638 0.056 Uiso calc R 1 . .
C C4 0.6939(3) 0.31053(13) 0.1725(3) 0.0475(7) Uani d . 1 A .
C C7 0.8414(3) 0.31449(16) 0.1737(4) 0.0644(10) Uani d . 1 . .
C C8 0.8870(9) 0.3671(5) 0.2409(16) 0.113(4) Uani d P 0.62(2) A 1
H H8A 0.8671 0.3671 0.3285 0.169 Uiso calc PR 0.62(2) A 1
H H8B 0.8429 0.3954 0.1943 0.169 Uiso calc PR 0.62(2) A 1
H H8C 0.9790 0.3709 0.2410 0.169 Uiso calc PR 0.62(2) A 1
C C9 0.8846(12) 0.3123(8) 0.0409(11) 0.117(7) Uani d P 0.62(2) A 1
H H9A 0.8514 0.2813 -0.0026 0.176 Uiso calc PR 0.62(2) A 1
H H9B 0.9777 0.3121 0.0489 0.176 Uiso calc PR 0.62(2) A 1
H H9C 0.8521 0.3421 -0.0082 0.176 Uiso calc PR 0.62(2) A 1
C C10 0.9056(11) 0.2708(5) 0.2644(12) 0.081(3) Uani d P 0.62(2) A 1
H H10A 0.8815 0.2375 0.2277 0.121 Uiso calc PR 0.62(2) A 1
H H10B 0.8763 0.2737 0.3480 0.121 Uiso calc PR 0.62(2) A 1
H H10C 0.9983 0.2745 0.2733 0.121 Uiso calc PR 0.62(2) A 1
C C9' 0.8752(17) 0.3694(8) 0.128(5) 0.161(17) Uani d P 0.38(2) A 2
H H9'A 0.8678 0.3939 0.1962 0.242 Uiso calc PR 0.38(2) A 2
H H9'B 0.8162 0.3788 0.0531 0.242 Uiso calc PR 0.38(2) A 2
H H9'C 0.9624 0.3696 0.1068 0.242 Uiso calc PR 0.38(2) A 2
C C11' 0.8800(17) 0.2763(16) 0.065(4) 0.155(14) Uani d P 0.38(2) A 2
H H11A 0.9317 0.2484 0.1055 0.232 Uiso calc PR 0.38(2) A 2
H H11B 0.9289 0.2949 0.0081 0.232 Uiso calc PR 0.38(2) A 2
H H11C 0.8028 0.2624 0.0172 0.232 Uiso calc PR 0.38(2) A 2
C C10' 0.927(2) 0.302(2) 0.293(4) 0.21(2) Uani d P 0.38(2) A 2
H H10D 0.9071 0.2683 0.3230 0.310 Uiso calc PR 0.38(2) A 2
H H10E 0.9146 0.3274 0.3588 0.310 Uiso calc PR 0.38(2) A 2
H H10F 1.0160 0.3032 0.2767 0.310 Uiso calc PR 0.38(2) A 2
C C3 0.6092(3) 0.30536(13) 0.0596(3) 0.0474(7) Uani d . 1 . .
H H3C 0.6423 0.3039 -0.0192 0.057 Uiso calc R 1 A .
C C2 0.4751(3) 0.30228(11) 0.0611(3) 0.0405(7) Uani d . 1 A .
C C15 0.3927(3) 0.29867(12) -0.0627(3) 0.0436(7) Uani d . 1 . .
H H15A 0.4321 0.2997 -0.1381 0.052 Uiso calc R 1 A .
C C16 0.1941(3) 0.29483(12) -0.2025(3) 0.0424(7) Uani d . 1 . .
H H16A 0.2538 0.2968 -0.2681 0.051 Uiso calc R 1 A .
C C17 0.1084(3) 0.34361(13) -0.2118(3) 0.0585(9) Uani d . 1 A .
H H17A 0.0605 0.3446 -0.1377 0.070 Uiso calc R 1 . .
H H17B 0.1638 0.3740 -0.2076 0.070 Uiso calc R 1 . .
C C18 0.0129(4) 0.34630(15) -0.3347(4) 0.0665(10) Uani d . 1 . .
H H18A 0.0598 0.3506 -0.4088 0.080 Uiso calc R 1 A .
H H18B -0.0437 0.3761 -0.3307 0.080 Uiso calc R 1 . .
C C19 -0.0682(3) 0.29699(15) -0.3505(3) 0.0596(10) Uani d . 1 A .
H H19A -0.1200 0.2940 -0.2797 0.072 Uiso calc R 1 . .
H H19B -0.1266 0.2985 -0.4308 0.072 Uiso calc R 1 . .
C C20 0.0193(3) 0.25048(13) -0.3517(3) 0.0521(8) Uani d . 1 . .
H H20A 0.0697 0.2534 -0.4237 0.063 Uiso calc R 1 A .
H H20B -0.0333 0.2193 -0.3644 0.063 Uiso calc R 1 . .
C C21 0.1116(3) 0.24572(12) -0.2249(3) 0.0418(7) Uani d . 1 A .
H H21A 0.0600 0.2416 -0.1530 0.050 Uiso calc R 1 . .
C C22 0.1358(3) 0.14887(13) -0.0177(3) 0.0453(7) Uani d . 1 . .
C C23 0.0238(3) 0.13469(14) 0.0282(4) 0.0661(10) Uani d . 1 . .
H H23A -0.0481 0.1246 -0.0287 0.079 Uiso calc R 1 . .
C C24 0.0178(4) 0.13548(16) 0.1614(4) 0.0728(11) Uani d . 1 . .
H H24A -0.0578 0.1247 0.1925 0.087 Uiso calc R 1 . .
C C25 0.1218(3) 0.15193(14) 0.2483(3) 0.0601(9) Uani d . 1 . .
C C28 0.1151(4) 0.15085(19) 0.3919(4) 0.0866(13) Uani d . 1 . .
H H28A 0.1129 0.1155 0.4206 0.130 Uiso calc R 1 . .
H H28B 0.0382 0.1685 0.4103 0.130 Uiso calc R 1 . .
H H28C 0.1901 0.1679 0.4363 0.130 Uiso calc R 1 . .
C C26 0.2312(3) 0.16790(13) 0.1981(4) 0.0584(9) Uani d . 1 . .
H H26A 0.3014 0.1802 0.2542 0.070 Uiso calc R 1 . .
C C27 0.2404(3) 0.16632(13) 0.0671(3) 0.0547(9) Uani d . 1 . .
H H27A 0.3163 0.1769 0.0359 0.066 Uiso calc R 1 . .
C C29 0.2970(3) -0.00411(11) 0.4683(3) 0.0388(6) Uani d . 1 . .
C C34 0.2129(3) -0.00827(11) 0.3516(3) 0.0399(7) Uani d . 1 . .
C C39 0.2657(3) -0.01707(13) 0.2213(3) 0.0474(8) Uani d . 1 . .
C C42 0.3567(4) 0.02754(16) 0.1953(4) 0.0709(11) Uani d . 1 . .
H H42A 0.4243 0.0307 0.2667 0.106 Uiso calc R 1 . .
H H42B 0.3083 0.0593 0.1853 0.106 Uiso calc R 1 . .
H H42C 0.3944 0.0205 0.1175 0.106 Uiso calc R 1 . .
C C40 0.3388(4) -0.06865(15) 0.2242(4) 0.0707(11) Uani d . 1 . .
H H40A 0.4112 -0.0677 0.2914 0.106 Uiso calc R 1 . .
H H40B 0.3697 -0.0742 0.1422 0.106 Uiso calc R 1 . .
H H40C 0.2815 -0.0964 0.2408 0.106 Uiso calc R 1 . .
C C41 0.1576(4) -0.01910(18) 0.1074(3) 0.0726(11) Uani d . 1 . .
H H41A 0.1117 0.0133 0.1011 0.109 Uiso calc R 1 . .
H H41B 0.0985 -0.0467 0.1207 0.109 Uiso calc R 1 . .
H H41C 0.1945 -0.0252 0.0288 0.109 Uiso calc R 1 . .
C C33 0.0807(3) -0.00399(11) 0.3594(3) 0.0415(7) Uani d . 1 . .
H H33A 0.0243 -0.0061 0.2827 0.050 Uiso calc R 1 . .
C C32 0.0265(3) 0.00322(12) 0.4744(3) 0.0437(7) Uani d . 1 B .
C C35 -0.1219(3) 0.00781(13) 0.4743(3) 0.0495(8) Uani d . 1 . .
C C36 -0.1717(6) 0.0548(3) 0.3839(10) 0.079(3) Uani d P 0.621(13) B 1
H H36A -0.1421 0.0507 0.3008 0.119 Uiso calc PR 0.621(13) B 1
H H36B -0.1384 0.0867 0.4225 0.119 Uiso calc PR 0.621(13) B 1
H H36C -0.2648 0.0556 0.3735 0.119 Uiso calc PR 0.621(13) B 1
C C37 -0.1884(10) -0.0400(3) 0.4122(12) 0.083(4) Uani d P 0.621(13) B 1
H H37A -0.1703 -0.0428 0.3243 0.125 Uiso calc PR 0.621(13) B 1
H H37B -0.2804 -0.0371 0.4133 0.125 Uiso calc PR 0.621(13) B 1
H H37C -0.1567 -0.0703 0.4596 0.125 Uiso calc PR 0.621(13) B 1
C C38 -0.1624(7) 0.0177(5) 0.6022(7) 0.102(5) Uani d P 0.621(13) B 1
H H38A -0.1133 0.0461 0.6428 0.154 Uiso calc PR 0.621(13) B 1
H H38B -0.1474 -0.0128 0.6550 0.154 Uiso calc PR 0.621(13) B 1
H H38C -0.2531 0.0261 0.5924 0.154 Uiso calc PR 0.621(13) B 1
C C36' -0.1500(12) 0.0580(6) 0.529(3) 0.132(11) Uani d P 0.379(13) B 2
H H36D -0.0879 0.0831 0.5077 0.199 Uiso calc PR 0.379(13) B 2
H H36E -0.1450 0.0550 0.6215 0.199 Uiso calc PR 0.379(13) B 2
H H36F -0.2357 0.0689 0.4942 0.199 Uiso calc PR 0.379(13) B 2
C C37' -0.1975(16) -0.0086(14) 0.358(2) 0.166(16) Uani d P 0.379(13) B 2
H H37D -0.1914 0.0167 0.2912 0.249 Uiso calc PR 0.379(13) B 2
H H37E -0.2865 -0.0123 0.3723 0.249 Uiso calc PR 0.379(13) B 2
H H37F -0.1656 -0.0414 0.3313 0.249 Uiso calc PR 0.379(13) B 2
C C38' -0.1498(12) -0.0362(8) 0.5812(18) 0.116(7) Uani d P 0.379(13) B 2
H H38D -0.0952 -0.0658 0.5732 0.174 Uiso calc PR 0.379(13) B 2
H H38E -0.2392 -0.0466 0.5662 0.174 Uiso calc PR 0.379(13) B 2
H H38F -0.1313 -0.0220 0.6667 0.174 Uiso calc PR 0.379(13) B 2
C C31 0.1115(3) 0.00599(12) 0.5857(3) 0.0447(7) Uani d . 1 . .
H H31A 0.0788 0.0106 0.6640 0.054 Uiso calc R 1 B .
C C30 0.2460(3) 0.00212(11) 0.5860(3) 0.0395(7) Uani d . 1 B .
C C43 0.3298(3) 0.00341(12) 0.7095(3) 0.0417(7) Uani d . 1 . .
H H43A 0.2910 0.0030 0.7852 0.050 Uiso calc R 1 B .
C C44 0.5268(3) 0.00251(12) 0.8483(3) 0.0460(7) Uani d . 1 . .
H H44A 0.4660 0.0012 0.9129 0.055 Uiso calc R 1 B .
C C45 0.6056(4) -0.04741(14) 0.8565(3) 0.0651(10) Uani d . 1 B .
H H45A 0.5466 -0.0767 0.8484 0.078 Uiso calc R 1 . .
H H45B 0.6561 -0.0487 0.7843 0.078 Uiso calc R 1 . .
C C46 0.6968(4) -0.05254(17) 0.9822(4) 0.0845(13) Uani d . 1 . .
H H46A 0.7492 -0.0836 0.9795 0.101 Uiso calc R 1 B .
H H46B 0.6468 -0.0556 1.0544 0.101 Uiso calc R 1 . .
C C47 0.7842(4) -0.00538(18) 1.0010(4) 0.0784(12) Uani d . 1 B .
H H47A 0.8384 -0.0037 0.9318 0.094 Uiso calc R 1 . .
H H47B 0.8405 -0.0083 1.0825 0.094 Uiso calc R 1 . .
C C48 0.7029(3) 0.04415(14) 1.0013(3) 0.0602(9) Uani d . 1 . .
H H48A 0.6514 0.0429 1.0726 0.072 Uiso calc R 1 B .
H H48B 0.7602 0.0740 1.0140 0.072 Uiso calc R 1 . .
C C49 0.6135(3) 0.05031(12) 0.8744(3) 0.0441(7) Uani d . 1 B .
H H49A 0.6670 0.0539 0.8038 0.053 Uiso calc R 1 . .
C C50 0.5933(3) 0.15180(12) 0.6684(3) 0.0465(7) Uani d . 1 . .
C C51 0.4966(3) 0.12880(13) 0.5829(3) 0.0562(9) Uani d . 1 . .
H H51A 0.4270 0.1124 0.6142 0.067 Uiso calc R 1 . .
C C52 0.5036(3) 0.13026(12) 0.4533(3) 0.0572(9) Uani d . 1 . .
H H52A 0.4391 0.1142 0.3971 0.069 Uiso calc R 1 . .
C C53 0.6054(3) 0.15531(13) 0.4025(3) 0.0571(9) Uani d . 1 . .
C C56 0.6095(4) 0.15820(17) 0.2584(4) 0.0808(12) Uani d . 1 . .
H H56A 0.5600 0.1301 0.2166 0.121 Uiso calc R 1 . .
H H56B 0.6979 0.1557 0.2410 0.121 Uiso calc R 1 . .
H H56C 0.5733 0.1906 0.2260 0.121 Uiso calc R 1 . .
C C54 0.7014(4) 0.17739(15) 0.4897(4) 0.0667(10) Uani d . 1 . .
H H54A 0.7706 0.1941 0.4587 0.080 Uiso calc R 1 . .
C C55 0.6973(3) 0.17529(14) 0.6205(4) 0.0619(9) Uani d . 1 . .
H H55B 0.7643 0.1896 0.6772 0.074 Uiso calc R 1 . .

loop_
_atom_site_aniso_label
_atom_site_aniso_U_11
_atom_site_aniso_U_22
_atom_site_aniso_U_33
_atom_site_aniso_U_12
_atom_site_aniso_U_13
_atom_site_aniso_U_23
S1 0.0363(4) 0.0466(5) 0.0653(5) -0.0005(4) 0.0010(3) -0.0134(4)
S2 0.0368(4) 0.0521(5) 0.0641(5) -0.0009(4) 0.0024(4) -0.0160(4)
O1 0.0394(12) 0.0753(16) 0.0429(13) 0.0017(11) 0.0049(10) -0.0054(11)
O2 0.0485(13) 0.0521(14) 0.0887(18) 0.0055(11) 0.0090(13) -0.0206(12)
O3 0.0440(12) 0.0625(16) 0.0764(16) -0.0099(11) -0.0051(11) -0.0178(12)
O4 0.0415(12) 0.0774(17) 0.0407(12) 0.0045(11) 0.0058(10) -0.0053(11)
O5 0.0462(13) 0.0517(14) 0.0903(18) 0.0060(10) 0.0108(12) -0.0237(12)
O6 0.0416(13) 0.0784(18) 0.0746(17) -0.0114(12) -0.0065(12) -0.0147(13)
N1 0.0471(15) 0.0451(15) 0.0368(14) -0.0050(12) 0.0031(12) -0.0030(11)
N2 0.0363(14) 0.0494(15) 0.0532(16) -0.0010(11) 0.0095(12) -0.0073(12)
N3 0.0499(15) 0.0450(15) 0.0332(13) 0.0024(12) -0.0011(11) -0.0015(11)
N4 0.0357(14) 0.0532(16) 0.0558(17) 0.0023(12) 0.0112(12) -0.0057(12)
C1 0.0435(17) 0.0359(16) 0.0394(17) 0.0038(13) 0.0065(13) -0.0016(13)
C6 0.0452(17) 0.0394(16) 0.0384(17) 0.0022(13) 0.0055(14) -0.0043(13)
C11 0.058(2) 0.0478(18) 0.0331(17) 0.0068(15) 0.0099(15) -0.0057(14)
C14 0.079(2) 0.056(2) 0.052(2) 0.0010(18) 0.0240(19) 0.0016(16)
C12 0.096(3) 0.063(2) 0.061(2) 0.026(2) 0.022(2) -0.0090(17)
C13 0.080(3) 0.092(3) 0.039(2) 0.002(2) 0.0022(19) -0.0076(18)
C5 0.0507(19) 0.0474(18) 0.0388(17) 0.0019(14) -0.0019(14) -0.0020(13)
C4 0.0438(17) 0.0572(19) 0.0418(18) -0.0043(14) 0.0066(14) 0.0051(14)
C7 0.0435(19) 0.096(3) 0.052(2) -0.0048(19) -0.0003(16) 0.012(2)
C8 0.062(5) 0.120(8) 0.153(11) -0.037(5) 0.003(6) 0.022(8)
C9 0.068(6) 0.22(2) 0.065(6) -0.019(9) 0.025(4) 0.020(8)
C10 0.038(5) 0.122(8) 0.085(6) 0.016(5) 0.017(4) 0.031(6)
C9' 0.075(11) 0.108(14) 0.30(5) -0.029(9) 0.031(17) 0.07(2)
C11' 0.030(7) 0.22(3) 0.22(3) -0.024(12) 0.043(12) -0.11(2)
C10' 0.063(11) 0.33(5) 0.22(3) -0.03(2) 0.012(15) 0.18(4)
C3 0.0489(18) 0.061(2) 0.0339(16) -0.0021(15) 0.0126(14) 0.0005(14)
C2 0.0453(17) 0.0381(16) 0.0380(17) -0.0025(13) 0.0042(13) -0.0006(13)
C15 0.0537(19) 0.0456(18) 0.0317(17) -0.0005(15) 0.0067(14) -0.0061(13)
C16 0.0458(18) 0.0502(18) 0.0312(17) -0.0010(14) 0.0050(14) -0.0022(13)
C17 0.072(2) 0.050(2) 0.051(2) 0.0014(17) -0.0022(18) -0.0002(16)
C18 0.070(2) 0.066(2) 0.061(2) 0.0103(19) -0.0034(19) 0.0070(18)
C19 0.048(2) 0.074(2) 0.054(2) 0.0076(18) -0.0077(17) 0.0013(18)
C20 0.0451(17) 0.063(2) 0.0460(18) -0.0020(16) -0.0036(15) -0.0072(15)
C21 0.0334(15) 0.0510(18) 0.0409(17) 0.0027(13) 0.0040(13) -0.0086(13)
C22 0.0360(15) 0.0349(16) 0.065(2) -0.0026(14) 0.0046(14) -0.0021(15)
C23 0.0415(18) 0.076(3) 0.081(3) -0.0112(17) 0.0072(18) -0.013(2)
C24 0.052(2) 0.083(3) 0.087(3) -0.0130(19) 0.026(2) -0.007(2)
C25 0.069(2) 0.0467(19) 0.066(2) -0.0021(19) 0.0150(18) 0.0020(17)
C28 0.101(3) 0.086(3) 0.076(3) -0.016(3) 0.024(2) -0.007(2)
C26 0.058(2) 0.052(2) 0.063(2) -0.0067(16) 0.0020(18) 0.0050(16)
C27 0.0438(18) 0.055(2) 0.065(2) -0.0095(15) 0.0066(17) 0.0055(16)
C29 0.0415(16) 0.0391(16) 0.0360(16) 0.0002(13) 0.0059(13) -0.0005(12)
C34 0.0482(17) 0.0420(17) 0.0300(15) 0.0048(13) 0.0065(13) 0.0004(12)
C39 0.0511(18) 0.056(2) 0.0359(17) 0.0052(16) 0.0091(14) -0.0007(14)
C42 0.083(3) 0.080(3) 0.054(2) -0.006(2) 0.025(2) 0.0034(19)
C40 0.088(3) 0.072(3) 0.053(2) 0.023(2) 0.014(2) -0.0115(17)
C41 0.078(2) 0.105(3) 0.0347(19) 0.015(2) 0.0072(18) -0.0123(19)
C33 0.0435(16) 0.0413(17) 0.0391(17) -0.0018(13) 0.0030(13) 0.0016(13)
C32 0.0462(17) 0.0445(17) 0.0418(18) -0.0028(14) 0.0112(15) -0.0055(14)
C35 0.0392(16) 0.054(2) 0.057(2) -0.0060(15) 0.0119(15) -0.0111(16)
C36 0.055(4) 0.067(5) 0.118(7) 0.011(3) 0.018(4) 0.007(4)
C37 0.048(5) 0.068(5) 0.136(11) -0.017(4) 0.019(6) -0.011(4)
C38 0.048(4) 0.204(16) 0.061(5) 0.005(6) 0.026(3) -0.030(6)
C36' 0.044(7) 0.093(11) 0.26(3) 0.002(7) 0.035(11) -0.033(14)
C37' 0.036(7) 0.36(5) 0.098(15) 0.034(18) -0.021(9) -0.09(2)
C38' 0.054(7) 0.138(16) 0.160(16) -0.027(8) 0.029(8) 0.044(12)
C31 0.0484(18) 0.0528(19) 0.0343(17) -0.0032(15) 0.0109(14) -0.0045(13)
C30 0.0429(16) 0.0403(16) 0.0347(15) 0.0025(13) 0.0029(13) -0.0035(12)
C43 0.0470(18) 0.0421(17) 0.0375(18) 0.0000(14) 0.0106(14) 0.0014(13)
C44 0.0504(18) 0.0566(19) 0.0301(15) 0.0046(15) 0.0019(13) 0.0008(13)
C45 0.079(2) 0.061(2) 0.051(2) 0.0168(19) -0.0068(19) 0.0011(16)
C46 0.096(3) 0.089(3) 0.063(3) 0.034(3) -0.015(2) 0.012(2)
C47 0.060(2) 0.112(4) 0.059(2) 0.032(2) -0.0091(19) 0.006(2)
C48 0.0456(18) 0.082(3) 0.050(2) 0.0018(18) -0.0049(16) -0.0044(17)
C49 0.0389(15) 0.0540(19) 0.0393(17) 0.0085(14) 0.0048(13) -0.0025(14)
C50 0.0380(15) 0.0366(16) 0.064(2) 0.0059(15) 0.0043(15) -0.0039(15)
C51 0.0469(18) 0.052(2) 0.066(2) -0.0078(15) -0.0040(17) 0.0070(16)
C52 0.060(2) 0.051(2) 0.056(2) -0.0075(16) -0.0080(18) 0.0048(16)
C53 0.063(2) 0.0436(19) 0.066(2) 0.0089(17) 0.0131(18) 0.0031(17)
C56 0.088(3) 0.079(3) 0.078(3) 0.005(2) 0.020(2) 0.006(2)
C54 0.054(2) 0.065(2) 0.084(3) -0.0067(18) 0.023(2) -0.003(2)
C55 0.0429(19) 0.062(2) 0.081(3) -0.0047(16) 0.0079(18) -0.0157(19)

loop_
_atom_type_symbol
_atom_type_description
_atom_type_scat_dispersion_real
_atom_type_scat_dispersion_imag
_atom_type_scat_source
C C 0.0033 0.0016 'International Tables Vol C Tables 4.2.6.8 and 6.1.1.4'
H H 0.0000 0.0000 'International Tables Vol C Tables 4.2.6.8 and 6.1.1.4'
N N 0.0061 0.0033 'International Tables Vol C Tables 4.2.6.8 and 6.1.1.4'
O O 0.0106 0.0060 'International Tables Vol C Tables 4.2.6.8 and 6.1.1.4'
S S 0.1246 0.1234 'International Tables Vol C Tables 4.2.6.8 and 6.1.1.4'

loop_
_geom_angle_atom_site_label_1
_geom_angle_atom_site_label_2
_geom_angle_atom_site_label_3
_geom_angle_site_symmetry_1
_geom_angle_site_symmetry_3
_geom_angle
_geom_angle_publ_flag
O3 S1 O2 . . 118.76(13) ?
O3 S1 N2 . . 109.09(14) ?
O2 S1 N2 . . 106.00(13) ?
O3 S1 C22 . . 107.31(14) ?
O2 S1 C22 . . 108.15(14) ?
N2 S1 C22 . . 106.99(14) ?
O6 S2 O5 . . 118.66(14) ?
O6 S2 N4 . . 108.97(15) ?
O5 S2 N4 . . 105.89(14) ?
O6 S2 C50 . . 107.67(14) ?
O5 S2 C50 . . 107.28(14) ?
N4 S2 C50 . . 107.95(14) ?
C1 O1 H1 . . 109.5 ?
C29 O4 H4A . . 109.5 ?
C15 N1 C16 . . 119.4(3) ?
C21 N2 S1 . . 119.41(19) ?
C21 N2 H2B . . 120.3 ?
S1 N2 H2B . . 120.3 ?
C43 N3 C44 . . 118.7(3) ?
C49 N4 S2 . . 121.58(19) ?
C49 N4 H4B . . 119.2 ?
S2 N4 H4B . . 119.2 ?
O1 C1 C2 . . 120.2(3) ?
O1 C1 C6 . . 119.5(2) ?
C2 C1 C6 . . 120.3(3) ?
C5 C6 C1 . . 116.2(3) ?
C5 C6 C11 . . 122.3(3) ?
C1 C6 C11 . . 121.4(3) ?
C14 C11 C12 . . 109.8(3) ?
C14 C11 C13 . . 107.5(3) ?
C12 C11 C13 . . 107.4(3) ?
C14 C11 C6 . . 110.9(2) ?
C12 C11 C6 . . 110.0(3) ?
C13 C11 C6 . . 111.2(3) ?
C11 C14 H14A . . 109.5 ?
C11 C14 H14B . . 109.5 ?
H14A C14 H14B . . 109.5 ?
C11 C14 H14C . . 109.5 ?
H14A C14 H14C . . 109.5 ?
H14B C14 H14C . . 109.5 ?
C11 C12 H12A . . 109.5 ?
C11 C12 H12B . . 109.5 ?
H12A C12 H12B . . 109.5 ?
C11 C12 H12C . . 109.5 ?
H12A C12 H12C . . 109.5 ?
H12B C12 H12C . . 109.5 ?
C11 C13 H13A . . 109.5 ?
C11 C13 H13B . . 109.5 ?
H13A C13 H13B . . 109.5 ?
C11 C13 H13C . . 109.5 ?
H13A C13 H13C . . 109.5 ?
H13B C13 H13C . . 109.5 ?
C6 C5 C4 . . 125.7(3) ?
C6 C5 H5B . . 117.1 ?
C4 C5 H5B . . 117.1 ?
C3 C4 C5 . . 116.0(3) ?
C3 C4 C7 . . 122.7(3) ?
C5 C4 C7 . . 121.3(3) ?
C10' C7 C9 . . 123.4(15) ?
C10' C7 C4 . . 119.3(10) ?
C9 C7 C4 . . 113.7(6) ?
C10' C7 C9' . . 108.6(14) ?
C9 C7 C9' . . 69.4(14) ?
C4 C7 C9' . . 108.8(7) ?
C9 C7 C10 . . 111.9(8) ?
C4 C7 C10 . . 107.8(5) ?
C9' C7 C10 . . 138.5(11) ?
C10' C7 C8 . . 72(2) ?
C9 C7 C8 . . 109.5(7) ?
C4 C7 C8 . . 107.8(5) ?
C10 C7 C8 . . 105.7(7) ?
C10' C7 C11' . . 107(2) ?
C4 C7 C11' . . 107.1(7) ?
C9' C7 C11' . . 105.2(14) ?
C10 C7 C11' . . 81.7(18) ?
C8 C7 C11' . . 139.7(10) ?
C7 C8 H8A . . 109.5 ?
C7 C8 H8B . . 109.5 ?
C7 C8 H8C . . 109.5 ?
C7 C9 H9A . . 109.5 ?
C7 C9 H9B . . 109.4 ?
C7 C9 H9C . . 109.5 ?
C7 C10 H10A . . 109.5 ?
C7 C10 H10B . . 109.5 ?
C7 C10 H10C . . 109.5 ?
C7 C9' H9'A . . 109.4 ?
C7 C9' H9'B . . 109.5 ?
H9'A C9' H9'B . . 109.5 ?
C7 C9' H9'C . . 109.5 ?
H9'A C9' H9'C . . 109.5 ?
H9'B C9' H9'C . . 109.5 ?
C7 C11' H11A . . 109.5 ?
C7 C11' H11B . . 109.4 ?
H11A C11' H11B . . 109.5 ?
C7 C11' H11C . . 109.4 ?
H11A C11' H11C . . 109.5 ?
H11B C11' H11C . . 109.5 ?
C7 C10' H10D . . 109.4 ?
C7 C10' H10E . . 109.5 ?
H10D C10' H10E . . 109.5 ?
C7 C10' H10F . . 109.5 ?
H10D C10' H10F . . 109.5 ?
H10E C10' H10F . . 109.5 ?
C4 C3 C2 . . 121.6(3) ?
C4 C3 H3C . . 119.2 ?
C2 C3 H3C . . 119.2 ?
C3 C2 C1 . . 120.2(3) ?
C3 C2 C15 . . 117.9(3) ?
C1 C2 C15 . . 121.8(3) ?
N1 C15 C2 . . 123.5(3) ?
N1 C15 H15A . . 118.3 ?
C2 C15 H15A . . 118.3 ?
N1 C16 C21 . . 110.7(2) ?
N1 C16 C17 . . 107.8(2) ?
C21 C16 C17 . . 111.0(2) ?
N1 C16 H16A . . 109.1 ?
C21 C16 H16A . . 109.1 ?
C17 C16 H16A . . 109.1 ?
C18 C17 C16 . . 113.7(3) ?
C18 C17 H17A . . 108.8 ?
C16 C17 H17A . . 108.8 ?
C18 C17 H17B . . 108.8 ?
C16 C17 H17B . . 108.8 ?
H17A C17 H17B . . 107.7 ?
C17 C18 C19 . . 110.3(3) ?
C17 C18 H18A . . 109.6 ?
C19 C18 H18A . . 109.6 ?
C17 C18 H18B . . 109.6 ?
C19 C18 H18B . . 109.6 ?
H18A C18 H18B . . 108.1 ?
C20 C19 C18 . . 109.9(3) ?
C20 C19 H19A . . 109.7 ?
C18 C19 H19A . . 109.7 ?
C20 C19 H19B . . 109.7 ?
C18 C19 H19B . . 109.7 ?
H19A C19 H19B . . 108.2 ?
C19 C20 C21 . . 111.6(3) ?
C19 C20 H20A . . 109.3 ?
C21 C20 H20A . . 109.3 ?
C19 C20 H20B . . 109.3 ?
C21 C20 H20B . . 109.3 ?
H20A C20 H20B . . 108.0 ?
N2 C21 C16 . . 109.8(2) ?
N2 C21 C20 . . 110.4(2) ?
C16 C21 C20 . . 110.0(2) ?
N2 C21 H21A . . 108.9 ?
C16 C21 H21A . . 108.9 ?
C20 C21 H21A . . 108.9 ?
C23 C22 C27 . . 120.0(3) ?
C23 C22 S1 . . 120.0(2) ?
C27 C22 S1 . . 120.0(2) ?
C22 C23 C24 . . 119.4(3) ?
C22 C23 H23A . . 120.3 ?
C24 C23 H23A . . 120.3 ?
C25 C24 C23 . . 121.7(3) ?
C25 C24 H24A . . 119.2 ?
C23 C24 H24A . . 119.2 ?
C26 C25 C24 . . 117.2(3) ?
C26 C25 C28 . . 121.8(3) ?
C24 C25 C28 . . 120.9(3) ?
C25 C28 H28A . . 109.5 ?
C25 C28 H28B . . 109.5 ?
H28A C28 H28B . . 109.5 ?
C25 C28 H28C . . 109.5 ?
H28A C28 H28C . . 109.5 ?
H28B C28 H28C . . 109.5 ?
C25 C26 C27 . . 122.1(3) ?
C25 C26 H26A . . 118.9 ?
C27 C26 H26A . . 118.9 ?
C26 C27 C22 . . 119.5(3) ?
C26 C27 H27A . . 120.2 ?
C22 C27 H27A . . 120.2 ?
O4 C29 C30 . . 119.9(2) ?
O4 C29 C34 . . 120.1(2) ?
C30 C29 C34 . . 120.1(3) ?
C33 C34 C29 . . 116.9(3) ?
C33 C34 C39 . . 121.8(3) ?
C29 C34 C39 . . 121.3(3) ?
C41 C39 C40 . . 107.5(3) ?
C41 C39 C42 . . 107.3(3) ?
C40 C39 C42 . . 109.8(3) ?
C41 C39 C34 . . 112.3(2) ?
C40 C39 C34 . . 110.0(3) ?
C42 C39 C34 . . 109.9(3) ?
C39 C42 H42A . . 109.5 ?
C39 C42 H42B . . 109.5 ?
H42A C42 H42B . . 109.5 ?
C39 C42 H42C . . 109.5 ?
H42A C42 H42C . . 109.5 ?
H42B C42 H42C . . 109.5 ?
C39 C40 H40A . . 109.5 ?
C39 C40 H40B . . 109.5 ?
H40A C40 H40B . . 109.5 ?
C39 C40 H40C . . 109.5 ?
H40A C40 H40C . . 109.5 ?
H40B C40 H40C . . 109.5 ?
C39 C41 H41A . . 109.5 ?
C39 C41 H41B . . 109.5 ?
H41A C41 H41B . . 109.5 ?
C39 C41 H41C . . 109.5 ?
H41A C41 H41C . . 109.5 ?
H41B C41 H41C . . 109.5 ?
C34 C33 C32 . . 124.6(3) ?
C34 C33 H33A . . 117.7 ?
C32 C33 H33A . . 117.7 ?
C31 C32 C33 . . 116.5(3) ?
C31 C32 C35 . . 122.3(3) ?
C33 C32 C35 . . 121.2(3) ?
C37' C35 C36' . . 118.8(14) ?
C37' C35 C38 . . 129.3(9) ?
C36' C35 C38 . . 52.9(9) ?
C36' C35 C37 . . 141.6(7) ?
C38 C35 C37 . . 111.1(7) ?
C37' C35 C32 . . 114.9(8) ?
C36' C35 C32 . . 108.5(5) ?
C38 C35 C32 . . 114.4(4) ?
C37 C35 C32 . . 109.8(5) ?
C37' C35 C36 . . 67.5(15) ?
C36' C35 C36 . . 59.1(10) ?
C38 C35 C36 . . 107.3(6) ?
C37 C35 C36 . . 105.7(5) ?
C32 C35 C36 . . 108.1(3) ?
C37' C35 C38' . . 104.3(15) ?
C36' C35 C38' . . 106.6(12) ?
C38 C35 C38' . . 53.7(8) ?
C37 C35 C38' . . 67.5(8) ?
C32 C35 C38' . . 102.0(6) ?
C36 C35 C38' . . 149.5(6) ?
C35 C36 H36A . . 109.5 ?
C35 C36 H36B . . 109.5 ?
C35 C36 H36C . . 109.5 ?
C35 C37 H37A . . 109.5 ?
C35 C37 H37B . . 109.5 ?
C35 C37 H37C . . 109.5 ?
C35 C38 H38A . . 109.5 ?
C35 C38 H38B . . 109.5 ?
C35 C38 H38C . . 109.5 ?
C35 C36' H36D . . 109.5 ?
C35 C36' H36E . . 109.5 ?
H36D C36' H36E . . 109.5 ?
C35 C36' H36F . . 109.5 ?
H36D C36' H36F . . 109.5 ?
H36E C36' H36F . . 109.5 ?
C35 C37' H37D . . 109.5 ?
C35 C37' H37E . . 109.5 ?
H37D C37' H37E . . 109.5 ?
C35 C37' H37F . . 109.5 ?
H37D C37' H37F . . 109.5 ?
H37E C37' H37F . . 109.5 ?
C35 C38' H38D . . 109.5 ?
C35 C38' H38E . . 109.5 ?
H38D C38' H38E . . 109.5 ?
C35 C38' H38F . . 109.5 ?
H38D C38' H38F . . 109.5 ?
H38E C38' H38F . . 109.5 ?
C32 C31 C30 . . 122.4(3) ?
C32 C31 H31A . . 118.8 ?
C30 C31 H31A . . 118.8 ?
C31 C30 C29 . . 119.5(3) ?
C31 C30 C43 . . 118.9(3) ?
C29 C30 C43 . . 121.5(3) ?
N3 C43 C30 . . 123.6(3) ?
N3 C43 H43A . . 118.2 ?
C30 C43 H43A . . 118.2 ?
N3 C44 C49 . . 111.0(2) ?
N3 C44 C45 . . 107.8(2) ?
C49 C44 C45 . . 111.7(3) ?
N3 C44 H44A . . 108.7 ?
C49 C44 H44A . . 108.7 ?
C45 C44 H44A . . 108.7 ?
C46 C45 C44 . . 113.2(3) ?
C46 C45 H45A . . 108.9 ?
C44 C45 H45A . . 108.9 ?
C46 C45 H45B . . 108.9 ?
C44 C45 H45B . . 108.9 ?
H45A C45 H45B . . 107.8 ?
C45 C46 C47 . . 109.8(3) ?
C45 C46 H46A . . 109.7 ?
C47 C46 H46A . . 109.7 ?
C45 C46 H46B . . 109.7 ?
C47 C46 H46B . . 109.7 ?
H46A C46 H46B . . 108.2 ?
C46 C47 C48 . . 110.4(3) ?
C46 C47 H47A . . 109.6 ?
C48 C47 H47A . . 109.6 ?
C46 C47 H47B . . 109.6 ?
C48 C47 H47B . . 109.6 ?
H47A C47 H47B . . 108.1 ?
C49 C48 C47 . . 111.2(3) ?
C49 C48 H48A . . 109.4 ?
C47 C48 H48A . . 109.4 ?
C49 C48 H48B . . 109.4 ?
C47 C48 H48B . . 109.4 ?
H48A C48 H48B . . 108.0 ?
N4 C49 C48 . . 110.6(2) ?
N4 C49 C44 . . 109.9(2) ?
C48 C49 C44 . . 110.6(3) ?
N4 C49 H49A . . 108.6 ?
C48 C49 H49A . . 108.6 ?
C44 C49 H49A . . 108.6 ?
C51 C50 C55 . . 119.4(3) ?
C51 C50 S2 . . 120.8(2) ?
C55 C50 S2 . . 119.8(3) ?
C52 C51 C50 . . 119.9(3) ?
C52 C51 H51A . . 120.1 ?
C50 C51 H51A . . 120.1 ?
C51 C52 C53 . . 121.7(3) ?
C51 C52 H52A . . 119.1 ?
C53 C52 H52A . . 119.1 ?
C54 C53 C52 . . 117.3(3) ?
C54 C53 C56 . . 121.6(3) ?
C52 C53 C56 . . 121.1(3) ?
C53 C56 H56A . . 109.5 ?
C53 C56 H56B . . 109.5 ?
H56A C56 H56B . . 109.5 ?
C53 C56 H56C . . 109.5 ?
H56A C56 H56C . . 109.5 ?
H56B C56 H56C . . 109.5 ?
C55 C54 C53 . . 121.7(3) ?
C55 C54 H54A . . 119.1 ?
C53 C54 H54A . . 119.1 ?
C54 C55 C50 . . 120.0(3) ?
C54 C55 H55B . . 120.0 ?
C50 C55 H55B . . 120.0 ?

loop_
_geom_bond_atom_site_label_1
_geom_bond_atom_site_label_2
_geom_bond_site_symmetry_2
_geom_bond_distance
_geom_bond_publ_flag
S1 O3 . 1.426(2) ?
S1 O2 . 1.441(2) ?
S1 N2 . 1.610(3) ?
S1 C22 . 1.759(3) ?
S2 O6 . 1.426(2) ?
S2 O5 . 1.441(2) ?
S2 N4 . 1.608(3) ?
S2 C50 . 1.767(3) ?
O1 C1 . 1.354(3) ?
O1 H1 . 0.8200 ?
O4 C29 . 1.357(3) ?
O4 H4A . 0.8200 ?
N1 C15 . 1.274(4) ?
N1 C16 . 1.471(4) ?
N2 C21 . 1.477(4) ?
N2 H2B . 0.8600 ?
N3 C43 . 1.265(4) ?
N3 C44 . 1.464(4) ?
N4 C49 . 1.483(4) ?
N4 H4B . 0.8600 ?
C1 C2 . 1.396(4) ?
C1 C6 . 1.415(4) ?
C6 C5 . 1.379(4) ?
C6 C11 . 1.538(4) ?
C11 C14 . 1.518(4) ?
C11 C12 . 1.532(4) ?
C11 C13 . 1.535(4) ?
C14 H14A . 0.9600 ?
C14 H14B . 0.9600 ?
C14 H14C . 0.9600 ?
C12 H12A . 0.9600 ?
C12 H12B . 0.9600 ?
C12 H12C . 0.9600 ?
C13 H13A . 0.9600 ?
C13 H13B . 0.9600 ?
C13 H13C . 0.9600 ?
C5 C4 . 1.400(4) ?
C5 H5B . 0.9300 ?
C4 C3 . 1.382(4) ?
C4 C7 . 1.535(4) ?
C7 C10' . 1.47(3) ?
C7 C9 . 1.508(12) ?
C7 C9' . 1.548(19) ?
C7 C10 . 1.563(13) ?
C7 C8 . 1.570(12) ?
C7 C11' . 1.59(2) ?
C8 H8A . 0.9600 ?
C8 H8B . 0.9600 ?
C8 H8C . 0.9600 ?
C9 H9A . 0.9600 ?
C9 H9B . 0.9600 ?
C9 H9C . 0.9600 ?
C10 H10A . 0.9600 ?
C10 H10B . 0.9600 ?
C10 H10C . 0.9600 ?
C9' H9'A . 0.9600 ?
C9' H9'B . 0.9600 ?
C9' H9'C . 0.9600 ?
C11' H11A . 0.9600 ?
C11' H11B . 0.9600 ?
C11' H11C . 0.9600 ?
C10' H10D . 0.9600 ?
C10' H10E . 0.9600 ?
C10' H10F . 0.9600 ?
C3 C2 . 1.397(4) ?
C3 H3C . 0.9300 ?
C2 C15 . 1.458(4) ?
C15 H15A . 0.9300 ?
C16 C21 . 1.530(4) ?
C16 C17 . 1.537(4) ?
C16 H16A . 0.9800 ?
C17 C18 . 1.518(4) ?
C17 H17A . 0.9700 ?
C17 H17B . 0.9700 ?
C18 C19 . 1.522(5) ?
C18 H18A . 0.9700 ?
C18 H18B . 0.9700 ?
C19 C20 . 1.505(5) ?
C19 H19A . 0.9700 ?
C19 H19B . 0.9700 ?
C20 C21 . 1.536(4) ?
C20 H20A . 0.9700 ?
C20 H20B . 0.9700 ?
C21 H21A . 0.9800 ?
C22 C23 . 1.363(4) ?
C22 C27 . 1.385(4) ?
C23 C24 . 1.396(5) ?
C23 H23A . 0.9300 ?
C24 C25 . 1.385(5) ?
C24 H24A . 0.9300 ?
C25 C26 . 1.373(5) ?
C25 C28 . 1.505(5) ?
C28 H28A . 0.9600 ?
C28 H28B . 0.9600 ?
C28 H28C . 0.9600 ?
C26 C27 . 1.380(5) ?
C26 H26A . 0.9300 ?
C27 H27A . 0.9300 ?
C29 C30 . 1.404(4) ?
C29 C34 . 1.408(4) ?
C34 C33 . 1.390(4) ?
C34 C39 . 1.543(4) ?
C39 C41 . 1.528(4) ?
C39 C40 . 1.529(5) ?
C39 C42 . 1.534(5) ?
C42 H42A . 0.9600 ?
C42 H42B . 0.9600 ?
C42 H42C . 0.9600 ?
C40 H40A . 0.9600 ?
C40 H40B . 0.9600 ?
C40 H40C . 0.9600 ?
C41 H41A . 0.9600 ?
C41 H41B . 0.9600 ?
C41 H41C . 0.9600 ?
C33 C32 . 1.399(4) ?
C33 H33A . 0.9300 ?
C32 C31 . 1.366(4) ?
C32 C35 . 1.546(4) ?
C35 C37' . 1.424(17) ?
C35 C36' . 1.458(15) ?
C35 C38 . 1.469(7) ?
C35 C37 . 1.517(10) ?
C35 C36 . 1.580(8) ?
C35 C38' . 1.641(14) ?
C36 H36A . 0.9600 ?
C36 H36B . 0.9600 ?
C36 H36C . 0.9600 ?
C37 H37A . 0.9600 ?
C37 H37B . 0.9600 ?
C37 H37C . 0.9600 ?
C38 H38A . 0.9600 ?
C38 H38B . 0.9600 ?
C38 H38C . 0.9600 ?
C36' H36D . 0.9600 ?
C36' H36E . 0.9600 ?
C36' H36F . 0.9600 ?
C37' H37D . 0.9600 ?
C37' H37E . 0.9600 ?
C37' H37F . 0.9600 ?
C38' H38D . 0.9600 ?
C38' H38E . 0.9600 ?
C38' H38F . 0.9600 ?
C31 C30 . 1.401(4) ?
C31 H31A . 0.9300 ?
C30 C43 . 1.460(4) ?
C43 H43A . 0.9300 ?
C44 C49 . 1.530(4) ?
C44 C45 . 1.521(4) ?
C44 H44A . 0.9800 ?
C45 C46 . 1.522(5) ?
C45 H45A . 0.9700 ?
C45 H45B . 0.9700 ?
C46 C47 . 1.515(6) ?
C46 H46A . 0.9700 ?
C46 H46B . 0.9700 ?
C47 C48 . 1.531(5) ?
C47 H47A . 0.9700 ?
C47 H47B . 0.9700 ?
C48 C49 . 1.524(4) ?
C48 H48A . 0.9700 ?
C48 H48B . 0.9700 ?
C49 H49A . 0.9800 ?
C50 C51 . 1.388(4) ?
C50 C55 . 1.385(5) ?
C51 C52 . 1.362(5) ?
C51 H51A . 0.9300 ?
C52 C53 . 1.398(5) ?
C52 H52A . 0.9300 ?
C53 C54 . 1.384(5) ?
C53 C56 . 1.508(5) ?
C56 H56A . 0.9600 ?
C56 H56B . 0.9600 ?
C56 H56C . 0.9600 ?
C54 C55 . 1.369(5) ?
C54 H54A . 0.9300 ?
C55 H55B . 0.9300 ?

loop_
_geom_hbond_atom_site_label_D
_geom_hbond_atom_site_label_H
_geom_hbond_atom_site_label_A
_geom_hbond_site_symmetry_A
_geom_hbond_distance_DH
_geom_hbond_distance_HA
_geom_hbond_distance_DA
_geom_hbond_angle_DHA
O1 H1 N1 . 0.82 1.89 2.621(3) 148.9
O4 H4A N3 . 0.82 1.88 2.619(3) 149.0
N2 H2B O5 1_554 0.86 2.36 2.987(3) 130.1
N4 H4B O2 1_556 0.86 2.30 2.950(3) 132.9
